data_2236289
loop_
_publ_author_name
'Dileep, C. S.'
'Abdoh, M. M. M'
'Chakravarthy, M. P.'
'Mohana, K. N.'
'Sridhar, M. A.'

_publ_section_title
;
 (<i>E</i>)-<i>N</i>'-[1-(Thiophen-2-yl)ethylidene]isonicotinohydrazide
;
_journal_coeditor_code HB6959
_journal_issue 10
_journal_name_full 'Acta Crystallographica Section E'
_journal_page_first o2972
_journal_paper_doi 10.1107/S1600536812039426
_journal_volume 68
_journal_year 2012
_chemical_formula_iupac 'C12 H11 N3 O S'
_chemical_formula_moiety 'C12 H11 N3 O S'
_chemical_formula_sum 'C12 H11 N3 O S'
_chemical_formula_weight 245.30
_chemical_name_systematic
;
(<i>E</i>)-<i>N</i>'-[1-(Thiophen-2-yl)ethylidene]isonicotinohydrazide
;
_space_group_IT_number 2
_symmetry_cell_setting triclinic
_symmetry_space_group_name_Hall '-P 1'
_symmetry_space_group_name_H-M 'P -1'
_atom_sites_solution_hydrogens geom
_atom_sites_solution_primary direct
_atom_sites_solution_secondary difmap
_audit_creation_method SHELXL-97
_cell_angle_alpha 74.656(2)
_cell_angle_beta 82.595(2)
_cell_angle_gamma 79.426(2)
_cell_formula_units_Z 2
_cell_length_a 3.94660(10)
_cell_length_b 10.5956(4)
_cell_length_c 14.3647(6)
_cell_measurement_reflns_used 5900
_cell_measurement_temperature 293(2)
_cell_measurement_theta_max 30.99
_cell_measurement_theta_min 2.18
_cell_volume 567.39(4)
_computing_cell_refinement 'SAINT (Bruker, 2004)'
_computing_data_collection 'APEX2 (Bruker, 2004)'
_computing_data_reduction 'SAINT (Bruker, 2004)'
_computing_molecular_graphics 'SHELXTL (Sheldrick, 2008)'
_computing_publication_material 'PLATON (Spek, 2009)'
_computing_structure_refinement 'SHELXL97 (Sheldrick, 2008)'
_computing_structure_solution 'SIR92 (Altomare <i>et al.</i>, 1993)'
_diffrn_ambient_temperature 293(2)
_diffrn_measured_fraction_theta_full 0.995
_diffrn_measured_fraction_theta_max 0.995
_diffrn_measurement_device_type 'Bruker Kappa APEXII CCD'
_diffrn_measurement_method '\w and \f'
_diffrn_radiation_monochromator graphite
_diffrn_radiation_source 'fine-focus sealed tube'
_diffrn_radiation_type MoK\a
_diffrn_radiation_wavelength 0.71073
_diffrn_reflns_av_R_equivalents 0.0216
_diffrn_reflns_av_sigmaI/netI 0.0163
_diffrn_reflns_limit_h_max 4
_diffrn_reflns_limit_h_min -5
_diffrn_reflns_limit_k_max 13
_diffrn_reflns_limit_k_min -13
_diffrn_reflns_limit_l_max 18
_diffrn_reflns_limit_l_min -18
_diffrn_reflns_number 10651
_diffrn_reflns_theta_full 27.00
_diffrn_reflns_theta_max 27.00
_diffrn_reflns_theta_min 2.19
_exptl_absorpt_coefficient_mu 0.271
_exptl_absorpt_correction_T_max 0.9354
_exptl_absorpt_correction_T_min 0.8532
_exptl_absorpt_correction_type multi-scan
_exptl_absorpt_process_details '(SADABS; Bruker, 2004)'
_exptl_crystal_colour colourless
_exptl_crystal_density_diffrn 1.436
_exptl_crystal_density_method 'not measured'
_exptl_crystal_description block
_exptl_crystal_F_000 256
_exptl_crystal_size_max 0.30
_exptl_crystal_size_mid 0.28
_exptl_crystal_size_min 0.25
_refine_diff_density_max 0.257
_refine_diff_density_min -0.198
_refine_ls_extinction_method none
_refine_ls_goodness_of_fit_ref 1.053
_refine_ls_hydrogen_treatment mixed
_refine_ls_matrix_type full
_refine_ls_number_parameters 159
_refine_ls_number_reflns 2456
_refine_ls_number_restraints 1
_refine_ls_restrained_S_all 1.053
_refine_ls_R_factor_all 0.0412
_refine_ls_R_factor_gt 0.0352
_refine_ls_shift/su_max 0.000
_refine_ls_shift/su_mean 0.000
_refine_ls_structure_factor_coef Fsqd
_refine_ls_weighting_details 'calc w = 1/[\s^2^(Fo^2^)+(0.0524P)^2^+0.2115P] where P=(Fo^2^+2Fc^2^)/3'
_refine_ls_weighting_scheme calc
_refine_ls_wR_factor_gt 0.0976
_refine_ls_wR_factor_ref 0.1044
_reflns_number_gt 2162
_reflns_number_total 2456
_reflns_threshold_expression I>2\s(I)
_cod_data_source_file hb6959.cif
_cod_data_source_block I
_cod_database_code 2236289
_cod_database_fobs_code 2236289

loop_
_symmetry_equiv_pos_as_xyz
'x, y, z'
'-x, -y, -z'

loop_
_atom_site_type_symbol
_atom_site_label
_atom_site_fract_x
_atom_site_fract_y
_atom_site_fract_z
_atom_site_U_iso_or_equiv
_atom_site_adp_type
_atom_site_calc_flag
_atom_site_refinement_flags
_atom_site_occupancy
_atom_site_symmetry_multiplicity
C C1 0.9693(5) 0.70554(18) 0.50027(13) 0.0472(4) Uani d . 1 1
H H1 1.0867 0.6862 0.4441 0.057 Uiso calc R 1 1
C C2 0.8919(5) 0.82803(19) 0.51454(13) 0.0499(4) Uani d . 1 1
H H2 0.9499 0.9031 0.4691 0.060 Uiso calc R 1 1
C C3 0.7129(5) 0.83102(17) 0.60598(12) 0.0446(4) Uani d . 1 1
H H3 0.6397 0.9080 0.6273 0.053 Uiso calc R 1 1
C C4 0.6596(4) 0.70697(14) 0.65967(11) 0.0323(3) Uani d . 1 1
C C5 0.4812(4) 0.66887(14) 0.75589(10) 0.0310(3) Uani d . 1 1
C C6 0.2859(4) 0.37449(15) 0.91748(11) 0.0351(3) Uani d . 1 1
C C7 0.4383(4) 0.27417(13) 0.86131(10) 0.0310(3) Uani d . 1 1
C C8 0.3769(4) 0.28667(15) 0.76656(11) 0.0387(4) Uani d . 1 1
H H8 0.2533 0.3641 0.7313 0.046 Uiso calc R 1 1
C C9 0.5030(5) 0.18159(17) 0.72543(12) 0.0443(4) Uani d . 1 1
H H9 0.4566 0.1904 0.6620 0.053 Uiso calc R 1 1
C C10 0.7437(5) 0.05892(16) 0.86100(14) 0.0483(4) Uani d . 1 1
H H10 0.8728 -0.0189 0.8939 0.058 Uiso calc R 1 1
C C11 0.6241(4) 0.15680(15) 0.90973(12) 0.0400(4) Uani d . 1 1
H H11 0.6679 0.1439 0.9739 0.048 Uiso calc R 1 1
C C12 0.3178(5) 0.77498(15) 0.80545(12) 0.0415(4) Uani d . 1 1
H H12A 0.0709 0.7799 0.8113 0.062 Uiso calc R 1 1
H H12B 0.3787 0.8585 0.7682 0.062 Uiso calc R 1 1
H H12C 0.3985 0.7549 0.8688 0.062 Uiso calc R 1 1
N N1 0.4799(3) 0.54402(12) 0.78951(9) 0.0342(3) Uani d . 1 1
N N2 0.3047(4) 0.50324(12) 0.87852(9) 0.0380(3) Uani d D 1 1
N N3 0.6861(4) 0.06878(14) 0.77044(11) 0.0473(4) Uani d . 1 1
O O1 0.1424(4) 0.33773(12) 0.99877(9) 0.0522(3) Uani d . 1 1
S S1 0.82822(12) 0.58973(4) 0.59655(3) 0.04475(15) Uani d . 1 1
H H2A 0.188(5) 0.5583(17) 0.9127(13) 0.055(6) Uiso d D 1 1

loop_
_atom_site_aniso_label
_atom_site_aniso_U_11
_atom_site_aniso_U_22
_atom_site_aniso_U_33
_atom_site_aniso_U_12
_atom_site_aniso_U_13
_atom_site_aniso_U_23
C1 0.0532(10) 0.0516(10) 0.0356(8) -0.0122(8) 0.0064(7) -0.0107(7)
C2 0.0639(12) 0.0450(10) 0.0392(9) -0.0203(8) 0.0043(8) -0.0038(7)
C3 0.0596(11) 0.0350(8) 0.0399(9) -0.0144(7) 0.0031(7) -0.0094(7)
C4 0.0362(8) 0.0286(7) 0.0326(7) -0.0052(6) -0.0022(6) -0.0087(6)
C5 0.0339(7) 0.0276(7) 0.0319(7) -0.0042(5) -0.0020(6) -0.0091(6)
C6 0.0424(8) 0.0286(7) 0.0313(7) -0.0031(6) 0.0050(6) -0.0074(6)
C7 0.0346(7) 0.0259(7) 0.0311(7) -0.0068(5) 0.0054(6) -0.0071(5)
C8 0.0479(9) 0.0322(8) 0.0343(8) -0.0059(6) -0.0018(7) -0.0064(6)
C9 0.0576(10) 0.0439(9) 0.0358(8) -0.0150(8) 0.0013(7) -0.0154(7)
C10 0.0560(11) 0.0309(8) 0.0542(10) 0.0054(7) -0.0039(8) -0.0122(7)
C11 0.0502(9) 0.0327(8) 0.0344(8) -0.0008(7) -0.0036(7) -0.0075(6)
C12 0.0523(10) 0.0300(7) 0.0415(8) -0.0063(7) 0.0073(7) -0.0132(6)
N1 0.0429(7) 0.0275(6) 0.0304(6) -0.0052(5) 0.0051(5) -0.0082(5)
N2 0.0510(8) 0.0263(6) 0.0332(7) -0.0032(5) 0.0099(6) -0.0099(5)
N3 0.0562(9) 0.0377(7) 0.0514(9) -0.0066(6) 0.0049(7) -0.0217(6)
O1 0.0758(9) 0.0345(6) 0.0369(6) -0.0040(6) 0.0215(6) -0.0084(5)
S1 0.0584(3) 0.0344(2) 0.0389(2) -0.00466(18) 0.00777(18) -0.01196(17)

loop_
_atom_type_symbol
_atom_type_description
_atom_type_scat_dispersion_real
_atom_type_scat_dispersion_imag
_atom_type_scat_source
C C 0.0033 0.0016 'International Tables Vol C Tables 4.2.6.8 and 6.1.1.4'
H H 0.0000 0.0000 'International Tables Vol C Tables 4.2.6.8 and 6.1.1.4'
N N 0.0061 0.0033 'International Tables Vol C Tables 4.2.6.8 and 6.1.1.4'
O O 0.0106 0.0060 'International Tables Vol C Tables 4.2.6.8 and 6.1.1.4'
S S 0.1246 0.1234 'International Tables Vol C Tables 4.2.6.8 and 6.1.1.4'

loop_
_geom_angle_atom_site_label_1
_geom_angle_atom_site_label_2
_geom_angle_atom_site_label_3
_geom_angle
C2 C1 S1 112.29(14)
C2 C1 H1 123.9
S1 C1 H1 123.9
C1 C2 C3 112.91(16)
C1 C2 H2 123.5
C3 C2 H2 123.5
C4 C3 C2 112.15(15)
C4 C3 H3 123.9
C2 C3 H3 123.9
C3 C4 C5 128.92(14)
C3 C4 S1 110.69(12)
C5 C4 S1 120.38(11)
N1 C5 C4 115.18(13)
N1 C5 C12 126.20(14)
C4 C5 C12 118.62(13)
O1 C6 N2 120.77(14)
O1 C6 C7 119.27(13)
N2 C6 C7 119.96(13)
C8 C7 C11 117.96(13)
C8 C7 C6 123.76(13)
C11 C7 C6 117.98(13)
C9 C8 C7 118.49(15)
C9 C8 H8 120.8
C7 C8 H8 120.8
N3 C9 C8 124.36(16)
N3 C9 H9 117.8
C8 C9 H9 117.8
N3 C10 C11 124.17(16)
N3 C10 H10 117.9
C11 C10 H10 117.9
C7 C11 C10 118.75(15)
C7 C11 H11 120.6
C10 C11 H11 120.6
C5 C12 H12A 109.5
C5 C12 H12B 109.5
H12A C12 H12B 109.5
C5 C12 H12C 109.5
H12A C12 H12C 109.5
H12B C12 H12C 109.5
C5 N1 N2 117.49(12)
C6 N2 N1 120.90(12)
C6 N2 H2A 115.3(14)
N1 N2 H2A 123.7(14)
C10 N3 C9 116.26(14)
C1 S1 C4 91.96(8)

loop_
_geom_bond_atom_site_label_1
_geom_bond_atom_site_label_2
_geom_bond_distance
C1 C2 1.341(3)
C1 S1 1.6977(18)
C1 H1 0.9300
C2 C3 1.414(2)
C2 H2 0.9300
C3 C4 1.375(2)
C3 H3 0.9300
C4 C5 1.458(2)
C4 S1 1.7162(15)
C5 N1 1.2834(19)
C5 C12 1.492(2)
C6 O1 1.2270(18)
C6 N2 1.3425(19)
C6 C7 1.4956(19)
C7 C8 1.381(2)
C7 C11 1.381(2)
C8 C9 1.380(2)
C8 H8 0.9300
C9 N3 1.328(2)
C9 H9 0.9300
C10 N3 1.323(2)
C10 C11 1.381(2)
C10 H10 0.9300
C11 H11 0.9300
C12 H12A 0.9600
C12 H12B 0.9600
C12 H12C 0.9600
N1 N2 1.3745(17)
N2 H2A 0.888(9)

loop_
_geom_hbond_atom_site_label_D
_geom_hbond_atom_site_label_H
_geom_hbond_atom_site_label_A
_geom_hbond_site_symmetry_A
_geom_hbond_distance_DH
_geom_hbond_distance_HA
_geom_hbond_distance_DA
_geom_hbond_angle_DHA
N2 H2A O1 2_567 0.888(9) 2.078(10) 2.9561(17) 170(2)

loop_
_geom_torsion_atom_site_label_1
_geom_torsion_atom_site_label_2
_geom_torsion_atom_site_label_3
_geom_torsion_atom_site_label_4
_geom_torsion
S1 C1 C2 C3 0.1(2)
C1 C2 C3 C4 0.2(3)
C2 C3 C4 C5 -178.72(16)
C2 C3 C4 S1 -0.3(2)
C3 C4 C5 N1 -178.08(16)
S1 C4 C5 N1 3.7(2)
C3 C4 C5 C12 2.3(3)
S1 C4 C5 C12 -175.92(12)
O1 C6 C7 C8 130.37(18)
N2 C6 C7 C8 -49.1(2)
O1 C6 C7 C11 -43.3(2)
N2 C6 C7 C11 137.23(16)
C11 C7 C8 C9 0.2(2)
C6 C7 C8 C9 -173.46(15)
C7 C8 C9 N3 -1.2(3)
C8 C7 C11 C10 1.0(2)
C6 C7 C11 C10 175.01(15)
N3 C10 C11 C7 -1.4(3)
C4 C5 N1 N2 -177.77(13)
C12 C5 N1 N2 1.8(2)
O1 C6 N2 N1 176.75(16)
C7 C6 N2 N1 -3.7(2)
C5 N1 N2 C6 178.61(15)
C11 C10 N3 C9 0.5(3)
C8 C9 N3 C10 0.8(3)
C2 C1 S1 C4 -0.23(16)
C3 C4 S1 C1 0.32(14)
C5 C4 S1 C1 178.87(14)

loop_
_cod_related_entry_id
_cod_related_entry_database
_cod_related_entry_code
1 ChemSpider 4536916
